data_7133661
loop_
_publ_author_name
'Tsang, Long Yiu'
'Kong, Lam Cheung'
'Sung, Herman H. Y.'
'Williams, Ian D.'
'Jia, Guochen'

_publ_section_title
;
 Oxidation-induced coupling reactions of bi(metallacycloprop-1-ene)
 complexes.
;
_journal_issue 78
_journal_name_full 'Chemical communications (Cambridge, England)'
_journal_page_first 10946
_journal_page_last 10949
_journal_paper_doi 10.1039/d4cc04079a
_journal_volume 60
_journal_year 2024
_chemical_formula_moiety 'C52 H42 Br4 P2 Re, 2(C H Cl3)'
_chemical_formula_sum 'C54 H44 Br4 Cl6 P2 Re'
_chemical_formula_weight 1473.37
_space_group_crystal_system monoclinic
_space_group_IT_number 15
_space_group_name_Hall '-C 2yc'
_space_group_name_H-M_alt 'C 1 2/c 1'
_atom_sites_solution_hydrogens geom
_atom_sites_solution_primary dual
_audit_creation_date 2023-12-08
_audit_creation_method
;
Olex2 1.5-alpha
(compiled 2023.11.24 svn.r209d9fb2 for OlexSys, GUI svn.r6869)
;
_audit_update_record
;
2024-02-17 deposited with the CCDC.	2024-08-30 downloaded from the CCDC.
;
_cell_angle_alpha 90
_cell_angle_beta 102.0850(10)
_cell_angle_gamma 90
_cell_formula_units_Z 4
_cell_length_a 12.08870(10)
_cell_length_b 24.3009(2)
_cell_length_c 19.85410(10)
_cell_measurement_reflns_used 11168
_cell_measurement_temperature 173.00(10)
_cell_measurement_theta_max 74.3530
_cell_measurement_theta_min 2.2870
_cell_volume 5703.21(8)
_computing_cell_refinement 'CrysAlisPro 1.171.42.49 (Rigaku OD, 2022)'
_computing_data_collection 'CrysAlisPro 1.171.42.49 (Rigaku OD, 2022)'
_computing_data_reduction 'CrysAlisPro 1.171.42.49 (Rigaku OD, 2022)'
_computing_molecular_graphics 'Olex2 1.5-alpha (Dolomanov et al., 2009)'
_computing_publication_material 'Olex2 1.5-alpha (Dolomanov et al., 2009)'
_computing_structure_refinement 'SHELXL 2019/3 (Sheldrick, 2015)'
_computing_structure_solution 'SHELXT 2014/4 (Sheldrick, 2014)'
_diffrn_ambient_environment N~2~
_diffrn_ambient_temperature 173.00(10)
_diffrn_detector 'CCD plate'
_diffrn_detector_area_resol_mean 10.3577
_diffrn_detector_type Atlas
_diffrn_measured_fraction_theta_full 0.996
_diffrn_measured_fraction_theta_max 0.975
_diffrn_measurement_details
;
List of Runs (angles in degrees, time in seconds):

  # Type    Start    End  Width  t~exp~   \w     \q     \k     \f   Frames
#--------------------------------------------------------------------------
  1  \w    -67.00  34.00   1.00    3.00    --  -39.95  57.00  60.00  101
  2  \w   -116.00 -18.00   1.00    3.00    --  -39.95 -37.00 -90.00   98
  3  \w    -21.00  74.00   1.00    3.00    --   39.95 -77.00-180.00   95
  4  \w     77.00 168.00   1.00    8.00    --  107.44  61.00-180.00   91
  5  \w     29.00 109.00   1.00    8.00    --  107.44-111.00-180.00   80
  6  \w     23.00  51.00   1.00    8.00    --  107.44 -94.00-120.00   28
  7  \w     77.00 175.00   1.00    8.00    --  107.44  61.00 120.00   98
  8  \w     60.00 106.00   1.00    8.00    --  107.44 -94.00-120.00   46
  9  \w     83.00 175.00   1.00    8.00    --  107.44  30.00  90.00   92
 10  \w     29.00 106.00   1.00    8.00    --  107.44 -94.00 -30.00   77
 11  \w     41.00 134.00   1.00    8.00    --  107.44 -45.00 150.00   93
 12  \w     30.00 129.00   1.00    8.00    --  107.44 -77.00   0.00   99
;
_diffrn_measurement_device 'kappa diffractometer'
_diffrn_measurement_device_type 'SuperNova, Dual, Cu at home/near, Atlas'
_diffrn_measurement_method '\w scans'
_diffrn_orient_matrix_type 'CrysAlisPro convention (1999,Acta A55,543-557)'
_diffrn_orient_matrix_UB_11 0.0647011000
_diffrn_orient_matrix_UB_12 -0.0348321000
_diffrn_orient_matrix_UB_13 -0.0439493000
_diffrn_orient_matrix_UB_21 -0.0623562000
_diffrn_orient_matrix_UB_22 -0.0519815000
_diffrn_orient_matrix_UB_23 0.0165487000
_diffrn_orient_matrix_UB_31 -0.0944228000
_diffrn_orient_matrix_UB_32 0.0104187000
_diffrn_orient_matrix_UB_33 -0.0638721000
_diffrn_radiation_monochromator mirror
_diffrn_radiation_probe x-ray
_diffrn_radiation_type 'Cu K\a'
_diffrn_radiation_wavelength 1.54184
_diffrn_reflns_av_R_equivalents 0.0350
_diffrn_reflns_av_unetI/netI 0.0347
_diffrn_reflns_Laue_measured_fraction_full 0.996
_diffrn_reflns_Laue_measured_fraction_max 0.975
_diffrn_reflns_limit_h_max 15
_diffrn_reflns_limit_h_min -15
_diffrn_reflns_limit_k_max 29
_diffrn_reflns_limit_k_min -28
_diffrn_reflns_limit_l_max 16
_diffrn_reflns_limit_l_min -24
_diffrn_reflns_number 16796
_diffrn_reflns_point_group_measured_fraction_full 0.996
_diffrn_reflns_point_group_measured_fraction_max 0.975
_diffrn_reflns_theta_full 67.684
_diffrn_reflns_theta_max 74.256
_diffrn_reflns_theta_min 3.638
_diffrn_source 'micro-focus sealed X-ray tube'
_diffrn_source_current 0.80
_diffrn_source_power 0.040
_diffrn_source_target Cu
_diffrn_source_type 'SuperNova (Cu) X-ray Source'
_diffrn_source_voltage 50
_exptl_absorpt_coefficient_mu 10.835
_exptl_absorpt_correction_T_max 1.00000
_exptl_absorpt_correction_T_min 0.46829
_exptl_absorpt_correction_type multi-scan
_exptl_absorpt_process_details
;
CrysAlisPro 1.171.42.49 (Rigaku Oxford Diffraction, 2022)
Empirical absorption correction using spherical harmonics,
implemented in SCALE3 ABSPACK scaling algorithm.
;
_exptl_crystal_colour brown
_exptl_crystal_colour_primary brown
_exptl_crystal_density_diffrn 1.716
_exptl_crystal_description block
_exptl_crystal_F_000 2860
_exptl_crystal_size_max 0.1
_exptl_crystal_size_mid 0.04
_exptl_crystal_size_min 0.03
_refine_diff_density_max 1.397
_refine_diff_density_min -0.824
_refine_diff_density_rms 0.114
_refine_ls_extinction_method none
_refine_ls_goodness_of_fit_ref 1.041
_refine_ls_hydrogen_treatment constr
_refine_ls_matrix_type full
_refine_ls_number_parameters 339
_refine_ls_number_reflns 5672
_refine_ls_number_restraints 79
_refine_ls_restrained_S_all 1.124
_refine_ls_R_factor_all 0.0361
_refine_ls_R_factor_gt 0.0330
_refine_ls_shift/su_max 0.001
_refine_ls_shift/su_mean 0.000
_refine_ls_structure_factor_coef Fsqd
_refine_ls_weighting_details 'w=1/[\s^2^(Fo^2^)+(0.0467P)^2^+22.0963P] where P=(Fo^2^+2Fc^2^)/3'
_refine_ls_weighting_scheme calc
_refine_ls_wR_factor_gt 0.0866
_refine_ls_wR_factor_ref 0.0896
_reflns_Friedel_coverage 0.000
_reflns_number_gt 5248
_reflns_number_total 5672
_reflns_threshold_expression 'I > 2\s(I)'
_cod_data_source_file d4cc04079a2.cif
_cod_data_source_block tsang28cu_173k_auto
_cod_depositor_comments 'Adding full bibliography for 7133660--7133663.cif.'
_cod_database_code 7133661
_shelx_shelxl_version_number 2019/3
_shelx_space_group_comment
;
The symmetry employed for this shelxl refinement is uniquely defined
by the following loop, which should always be used as a source of
symmetry information in preference to the above space-group names.
They are only intended as comments.
;
_olex2_refinement_description
;
1. Fixed Uiso
 At 1.2 times of:
  All C(H) groups
2. Restrained distances
 Cl2A-Cl1A
 2.88 with sigma of 0.04
3. Uiso/Uaniso restraints and constraints
Uanis(C1S) \\sim Ueq, Uanis(Cl3) \\sim Ueq, Uanis(Cl2) \\sim Ueq, Uanis(Cl1)
\\sim Ueq: with sigma of 0.003 and sigma for terminal atoms of 0.005
Uanis(C1SA) \\sim Ueq, Uanis(Cl3A) \\sim Ueq, Uanis(Cl2A) \\sim Ueq,
Uanis(Cl1A) \\sim Ueq: with sigma of 0.003 and sigma for terminal atoms of 0.005
4. Rigid body (RIGU) restrains
 Cl1, Cl2, Cl3, C1S
 with sigma for 1-2 distances of 0.001 and sigma for 1-3 distances of 0.001
 Cl1A, Cl2A, Cl3A, C1SA
 with sigma for 1-2 distances of 0.001 and sigma for 1-3 distances of 0.001
5. Others
 Fixed Sof: Cl1(0.666667) Cl2(0.666667) Cl3(0.666667) C1S(0.666667)
 H1S(0.666667) Cl1A(0.333333) Cl2A(0.333333) Cl3A(0.333333) C1SA(0.333333)
 H1SA(0.333333)
6.a Ternary CH refined with riding coordinates:
 C1(H1), C1S(H1S), C1SA(H1SA)
6.b Aromatic/amide H refined with riding coordinates:
 C4(H4), C5(H5), C6(H6), C7(H7), C8(H8), C12(H12), C13(H13), C14(H14),
 C15(H15), C16(H16), C22(H22), C23(H23), C24(H24), C25(H25), C26(H26), C32(H32),
  C33(H33), C34(H34), C35(H35), C36(H36)
;
_olex2_submission_special_instructions 'No special instructions were received'
_oxdiff_exptl_absorpt_empirical_details
;
Empirical correction (ABSPACK) includes:
- Absorption correction using spherical harmonics
- Frame scaling
;
_oxdiff_exptl_absorpt_empirical_full_max 3.035
_oxdiff_exptl_absorpt_empirical_full_min 0.674

loop_
_space_group_symop_operation_xyz
'x, y, z'
'-x, y, -z+1/2'
'x+1/2, y+1/2, z'
'-x+1/2, y+1/2, -z+1/2'
'-x, -y, -z'
'x, -y, z-1/2'
'-x+1/2, -y+1/2, -z'
'x+1/2, -y+1/2, z-1/2'

loop_
_atom_site_label
_atom_site_type_symbol
_atom_site_fract_x
_atom_site_fract_y
_atom_site_fract_z
_atom_site_U_iso_or_equiv
_atom_site_adp_type
_atom_site_occupancy
_atom_site_site_symmetry_order
_atom_site_calc_flag
_atom_site_refinement_flags_posn
_atom_site_refinement_flags_adp
_atom_site_refinement_flags_occupancy
_atom_site_disorder_assembly
_atom_site_disorder_group
Re1 Re 0.500000 0.13356(2) 0.250000 0.01776(8) Uani 1 2 d S T P . .
Br1 Br 0.59929(4) 0.21336(2) 0.32346(2) 0.03499(12) Uani 1 1 d . . . . .
Br2 Br 0.34283(3) 0.14590(2) 0.31610(2) 0.02857(11) Uani 1 1 d . . . . .
P1 P 0.30122(7) 0.07700(4) 0.09830(4) 0.02075(18) Uani 1 1 d . . . . .
C1 C 0.4220(3) 0.07616(15) 0.16776(16) 0.0186(7) Uani 1 1 d . . . . .
H1 H 0.485696 0.062611 0.147214 0.022 Uiso 1 1 calc R U . . .
C2 C 0.4385(3) 0.05009(14) 0.23544(17) 0.0176(7) Uani 1 1 d . . . . .
C3 C 0.3612(3) 0.01608(16) 0.26735(17) 0.0217(7) Uani 1 1 d . . . . .
C4 C 0.4069(4) -0.03070(17) 0.30368(19) 0.0272(8) Uani 1 1 d . . . . .
H4 H 0.485988 -0.037098 0.310843 0.033 Uiso 1 1 calc R U . . .
C5 C 0.3390(4) -0.06836(19) 0.3298(2) 0.0377(10) Uani 1 1 d . . . . .
H5 H 0.371966 -0.099953 0.354224 0.045 Uiso 1 1 calc R U . . .
C6 C 0.2238(4) -0.0594(2) 0.3198(2) 0.0440(12) Uani 1 1 d . . . . .
H6 H 0.176947 -0.085137 0.336571 0.053 Uiso 1 1 calc R U . . .
C7 C 0.1775(4) -0.0130(2) 0.2857(2) 0.0418(11) Uani 1 1 d . . . . .
H7 H 0.098559 -0.006546 0.279580 0.050 Uiso 1 1 calc R U . . .
C8 C 0.2444(3) 0.0246(2) 0.25989(19) 0.0305(9) Uani 1 1 d . . . . .
H8 H 0.210667 0.056647 0.236854 0.037 Uiso 1 1 calc R U . . .
C11 C 0.3045(3) 0.01025(17) 0.05844(18) 0.0240(7) Uani 1 1 d . . . . .
C12 C 0.3254(3) 0.00626(18) -0.0075(2) 0.0294(8) Uani 1 1 d . . . . .
H12 H 0.335354 0.038676 -0.032286 0.035 Uiso 1 1 calc R U . . .
C13 C 0.3316(4) -0.0449(2) -0.0372(2) 0.0377(10) Uani 1 1 d . . . . .
H13 H 0.345703 -0.047380 -0.082412 0.045 Uiso 1 1 calc R U . . .
C14 C 0.3175(4) -0.0923(2) -0.0017(3) 0.0393(10) Uani 1 1 d . . . . .
H14 H 0.320407 -0.127236 -0.022647 0.047 Uiso 1 1 calc R U . . .
C15 C 0.2988(4) -0.0886(2) 0.0654(2) 0.0419(11) Uani 1 1 d . . . . .
H15 H 0.290947 -0.121129 0.090508 0.050 Uiso 1 1 calc R U . . .
C16 C 0.2918(4) -0.0381(2) 0.0948(2) 0.0377(10) Uani 1 1 d . . . . .
H16 H 0.278153 -0.035754 0.140093 0.045 Uiso 1 1 calc R U . . .
C21 C 0.1621(3) 0.0876(2) 0.1147(2) 0.0306(9) Uani 1 1 d . . . . .
C22 C 0.0761(4) 0.0501(3) 0.0913(3) 0.0473(12) Uani 1 1 d . . . . .
H22 H 0.091307 0.017517 0.068372 0.057 Uiso 1 1 calc R U . . .
C23 C -0.0317(4) 0.0603(3) 0.1014(4) 0.0688(19) Uani 1 1 d . . . . .
H23 H -0.090889 0.034765 0.085531 0.083 Uiso 1 1 calc R U . . .
C24 C -0.0532(5) 0.1075(4) 0.1346(4) 0.071(2) Uani 1 1 d . . . . .
H24 H -0.127314 0.114116 0.141729 0.085 Uiso 1 1 calc R U . . .
C25 C 0.0311(5) 0.1456(3) 0.1577(3) 0.0562(15) Uani 1 1 d . . . . .
H25 H 0.014769 0.178212 0.180210 0.067 Uiso 1 1 calc R U . . .
C26 C 0.1395(4) 0.1359(2) 0.1478(2) 0.0390(11) Uani 1 1 d . . . . .
H26 H 0.198051 0.161845 0.163400 0.047 Uiso 1 1 calc R U . . .
C31 C 0.3175(3) 0.12746(16) 0.03505(19) 0.0252(8) Uani 1 1 d . . . . .
C32 C 0.4230(4) 0.14639(19) 0.0281(2) 0.0338(9) Uani 1 1 d . . . . .
H32 H 0.489593 0.133663 0.058387 0.041 Uiso 1 1 calc R U . . .
C33 C 0.4305(5) 0.1839(2) -0.0233(2) 0.0433(11) Uani 1 1 d . . . . .
H33 H 0.502507 0.197108 -0.027937 0.052 Uiso 1 1 calc R U . . .
C34 C 0.3347(5) 0.2023(2) -0.0675(2) 0.0465(12) Uani 1 1 d . . . . .
H34 H 0.340672 0.228228 -0.102329 0.056 Uiso 1 1 calc R U . . .
C35 C 0.2295(5) 0.1831(2) -0.0614(3) 0.0500(13) Uani 1 1 d . . . . .
H35 H 0.163477 0.195405 -0.092600 0.060 Uiso 1 1 calc R U . . .
C36 C 0.2205(4) 0.1461(2) -0.0102(2) 0.0396(10) Uani 1 1 d . . . . .
H36 H 0.148106 0.133350 -0.005668 0.048 Uiso 1 1 calc R U . . .
Cl1 Cl 0.3733(4) 0.28360(17) 0.42155(17) 0.1031(12) Uani 0.6667 1 d . U P A 1
Cl2 Cl 0.2155(4) 0.30115(18) 0.2886(2) 0.0988(11) Uani 0.6667 1 d . U P A 1
Cl3 Cl 0.4267(4) 0.35421(17) 0.3289(3) 0.1101(12) Uani 0.6667 1 d . U P A 1
C1S C 0.3561(11) 0.2952(5) 0.3359(7) 0.068(3) Uani 0.6667 1 d . U P A 1
H1S H 0.393790 0.264730 0.315428 0.082 Uiso 0.6667 1 calc R U P A 1
Cl1A Cl 0.2977(9) 0.2683(3) 0.4165(4) 0.103(2) Uani 0.3333 1 d D U P B 2
Cl2A Cl 0.1761(11) 0.2826(6) 0.2990(8) 0.144(4) Uani 0.3333 1 d D U P B 2
Cl3A Cl 0.3642(10) 0.3478(4) 0.3082(5) 0.114(2) Uani 0.3333 1 d . U P B 2
C1SA C 0.313(2) 0.2849(10) 0.3311(12) 0.061(5) Uani 0.3333 1 d . U P B 2
H1SA H 0.351554 0.253958 0.311991 0.074 Uiso 0.3333 1 calc R U P B 2

loop_
_atom_site_aniso_label
_atom_site_aniso_U_11
_atom_site_aniso_U_22
_atom_site_aniso_U_33
_atom_site_aniso_U_23
_atom_site_aniso_U_13
_atom_site_aniso_U_12
Re1 0.02118(12) 0.01712(12) 0.01414(11) 0.000 0.00176(8) 0.000
Br1 0.0470(3) 0.0270(2) 0.0294(2) -0.00763(16) 0.00448(18) -0.00867(17)
Br2 0.0291(2) 0.0323(2) 0.0253(2) 0.00126(16) 0.00801(16) 0.00738(15)
P1 0.0189(4) 0.0274(5) 0.0140(4) 0.0029(3) -0.0011(3) 0.0008(3)
C1 0.0188(15) 0.0245(18) 0.0114(14) -0.0029(13) 0.0009(12) 0.0002(13)
C2 0.0208(18) 0.0167(16) 0.0139(15) -0.0007(12) 0.0007(12) 0.0008(13)
C3 0.0253(17) 0.0264(18) 0.0126(14) -0.0004(13) 0.0019(13) -0.0059(14)
C4 0.035(2) 0.027(2) 0.0190(16) 0.0002(15) 0.0044(15) -0.0047(16)
C5 0.059(3) 0.029(2) 0.0249(19) 0.0040(17) 0.0070(19) -0.014(2)
C6 0.049(3) 0.053(3) 0.031(2) 0.003(2) 0.010(2) -0.029(2)
C7 0.029(2) 0.069(3) 0.026(2) 0.004(2) 0.0028(17) -0.019(2)
C8 0.0234(18) 0.048(3) 0.0189(17) 0.0019(17) 0.0014(14) -0.0040(17)
C11 0.0210(16) 0.030(2) 0.0177(16) 0.0001(15) -0.0024(13) -0.0037(14)
C12 0.033(2) 0.033(2) 0.0219(18) 0.0003(16) 0.0041(15) -0.0043(16)
C13 0.041(2) 0.043(3) 0.029(2) -0.0072(19) 0.0078(18) -0.0056(19)
C14 0.040(2) 0.034(2) 0.042(2) -0.008(2) 0.0040(19) -0.0077(19)
C15 0.057(3) 0.030(2) 0.037(2) 0.0022(19) 0.004(2) -0.015(2)
C16 0.051(3) 0.039(2) 0.0211(18) -0.0008(17) 0.0030(18) -0.013(2)
C21 0.0222(18) 0.047(3) 0.0208(17) 0.0078(17) 0.0013(14) 0.0044(17)
C22 0.025(2) 0.072(4) 0.044(3) -0.004(3) 0.0040(19) -0.006(2)
C23 0.026(2) 0.112(6) 0.070(4) -0.009(4) 0.014(3) -0.011(3)
C24 0.029(3) 0.117(6) 0.071(4) 0.000(4) 0.019(3) 0.011(3)
C25 0.038(3) 0.087(4) 0.044(3) 0.002(3) 0.011(2) 0.023(3)
C26 0.033(2) 0.054(3) 0.030(2) 0.0082(19) 0.0076(18) 0.0148(19)
C31 0.0321(19) 0.027(2) 0.0149(16) 0.0029(14) 0.0008(14) 0.0038(15)
C32 0.035(2) 0.040(2) 0.0238(19) 0.0087(17) 0.0013(17) -0.0019(18)
C33 0.056(3) 0.042(3) 0.032(2) 0.007(2) 0.010(2) -0.011(2)
C34 0.073(3) 0.035(3) 0.030(2) 0.014(2) 0.009(2) 0.006(2)
C35 0.057(3) 0.047(3) 0.042(3) 0.022(2) 0.000(2) 0.018(2)
C36 0.039(2) 0.043(3) 0.033(2) 0.011(2) -0.0007(19) 0.009(2)
Cl1 0.146(3) 0.095(2) 0.0683(16) 0.0122(15) 0.0224(18) 0.070(2)
Cl2 0.100(2) 0.097(2) 0.099(2) -0.0100(19) 0.0173(18) 0.0377(18)
Cl3 0.115(2) 0.0674(18) 0.146(3) -0.0055(19) 0.022(2) 0.0115(19)
C1S 0.070(4) 0.061(4) 0.070(4) -0.001(3) 0.009(3) 0.010(3)
Cl1A 0.143(4) 0.071(3) 0.104(3) -0.001(3) 0.046(3) 0.043(3)
Cl2A 0.138(5) 0.139(6) 0.152(5) -0.002(4) 0.027(4) 0.008(4)
Cl3A 0.139(4) 0.093(4) 0.115(4) 0.003(3) 0.038(4) 0.023(3)
C1SA 0.062(6) 0.058(6) 0.064(6) -0.002(3) 0.013(3) 0.005(3)

loop_
_atom_type_symbol
_atom_type_description
_atom_type_scat_dispersion_real
_atom_type_scat_dispersion_imag
_atom_type_scat_source
C C 0.0181 0.0091 'International Tables Vol C Tables 4.2.6.8 and 6.1.1.4'
H H 0.0000 0.0000 'International Tables Vol C Tables 4.2.6.8 and 6.1.1.4'
Br Br -0.6763 1.2805 'International Tables Vol C Tables 4.2.6.8 and 6.1.1.4'
Cl Cl 0.3639 0.7018 'International Tables Vol C Tables 4.2.6.8 and 6.1.1.4'
P P 0.2955 0.4335 'International Tables Vol C Tables 4.2.6.8 and 6.1.1.4'
Re Re -5.2083 5.8923 'International Tables Vol C Tables 4.2.6.8 and 6.1.1.4'

loop_
_geom_angle_atom_site_label_1
_geom_angle_atom_site_label_2
_geom_angle_atom_site_label_3
_geom_angle
_geom_angle_site_symmetry_1
_geom_angle_site_symmetry_3
_geom_angle_publ_flag
Br1 Re1 Br1 81.93(2) . 2_655 ?
Br2 Re1 Br1 85.911(15) . . ?
Br2 Re1 Br1 85.912(15) 2_655 2_655 ?
Br2 Re1 Br1 83.868(15) . 2_655 ?
Br2 Re1 Br1 83.868(15) 2_655 . ?
Br2 Re1 Br2 166.45(2) . 2_655 ?
C1 Re1 Br1 167.26(9) . . ?
C1 Re1 Br1 88.88(9) . 2_655 ?
C1 Re1 Br1 167.26(9) 2_655 2_655 ?
C1 Re1 Br1 88.89(9) 2_655 . ?
C1 Re1 Br2 86.70(9) . 2_655 ?
C1 Re1 Br2 86.70(9) 2_655 . ?
C1 Re1 Br2 101.94(9) . . ?
C1 Re1 Br2 101.93(9) 2_655 2_655 ?
C1 Re1 C1 101.46(18) 2_655 . ?
C2 Re1 Br1 153.18(9) . . ?
C2 Re1 Br1 121.77(9) . 2_655 ?
C2 Re1 Br1 121.77(9) 2_655 . ?
C2 Re1 Br1 153.18(9) 2_655 2_655 ?
C2 Re1 Br2 84.62(9) 2_655 2_655 ?
C2 Re1 Br2 84.63(9) . . ?
C2 Re1 Br2 108.38(9) . 2_655 ?
C2 Re1 Br2 108.38(9) 2_655 . ?
C2 Re1 C1 39.11(12) . . ?
C2 Re1 C1 65.58(13) 2_655 . ?
C2 Re1 C1 65.58(13) . 2_655 ?
C2 Re1 C1 39.11(12) 2_655 2_655 ?
C2 Re1 C2 40.05(17) 2_655 . ?
C1 P1 C11 103.77(17) . . ?
C1 P1 C21 120.42(17) . . ?
C1 P1 C31 110.89(18) . . ?
C21 P1 C11 108.4(2) . . ?
C31 P1 C11 106.90(18) . . ?
C31 P1 C21 105.79(19) . . ?
Re1 C1 H1 105.3 . . ?
P1 C1 Re1 135.94(19) . . ?
P1 C1 H1 105.3 . . ?
C2 C1 Re1 68.78(18) . . ?
C2 C1 P1 130.4(3) . . ?
C2 C1 H1 105.3 . . ?
C1 C2 Re1 72.11(19) . . ?
C1 C2 C2 107.0(3) . 2_655 ?
C1 C2 C3 131.0(3) . . ?
C2 C2 Re1 69.98(9) 2_655 . ?
C2 C2 C3 120.3(3) 2_655 . ?
C3 C2 Re1 134.1(2) . . ?
C4 C3 C2 117.2(3) . . ?
C4 C3 C8 117.1(4) . . ?
C8 C3 C2 125.6(3) . . ?
C3 C4 H4 119.2 . . ?
C3 C4 C5 121.6(4) . . ?
C5 C4 H4 119.2 . . ?
C4 C5 H5 120.2 . . ?
C6 C5 C4 119.7(4) . . ?
C6 C5 H5 120.2 . . ?
C5 C6 H6 120.2 . . ?
C7 C6 C5 119.6(4) . . ?
C7 C6 H6 120.2 . . ?
C6 C7 H7 119.5 . . ?
C6 C7 C8 121.0(4) . . ?
C8 C7 H7 119.5 . . ?
C3 C8 H8 119.5 . . ?
C7 C8 C3 121.0(4) . . ?
C7 C8 H8 119.5 . . ?
C12 C11 P1 120.0(3) . . ?
C12 C11 C16 119.2(4) . . ?
C16 C11 P1 120.7(3) . . ?
C11 C12 H12 119.9 . . ?
C13 C12 C11 120.1(4) . . ?
C13 C12 H12 119.9 . . ?
C12 C13 H13 119.7 . . ?
C14 C13 C12 120.5(4) . . ?
C14 C13 H13 119.7 . . ?
C13 C14 H14 120.2 . . ?
C13 C14 C15 119.7(4) . . ?
C15 C14 H14 120.2 . . ?
C14 C15 H15 120.0 . . ?
C16 C15 C14 120.0(4) . . ?
C16 C15 H15 120.0 . . ?
C11 C16 H16 119.7 . . ?
C15 C16 C11 120.5(4) . . ?
C15 C16 H16 119.7 . . ?
C22 C21 P1 120.6(4) . . ?
C22 C21 C26 120.1(4) . . ?
C26 C21 P1 119.2(3) . . ?
C21 C22 H22 120.1 . . ?
C23 C22 C21 119.7(6) . . ?
C23 C22 H22 120.1 . . ?
C22 C23 H23 120.1 . . ?
C24 C23 C22 119.9(6) . . ?
C24 C23 H23 120.1 . . ?
C23 C24 H24 119.4 . . ?
C23 C24 C25 121.3(5) . . ?
C25 C24 H24 119.4 . . ?
C24 C25 H25 120.3 . . ?
C24 C25 C26 119.5(6) . . ?
C26 C25 H25 120.3 . . ?
C21 C26 H26 120.2 . . ?
C25 C26 C21 119.5(5) . . ?
C25 C26 H26 120.2 . . ?
C32 C31 P1 122.2(3) . . ?
C32 C31 C36 119.6(4) . . ?
C36 C31 P1 118.2(3) . . ?
C31 C32 H32 120.2 . . ?
C33 C32 C31 119.6(4) . . ?
C33 C32 H32 120.2 . . ?
C32 C33 H33 119.7 . . ?
C34 C33 C32 120.5(5) . . ?
C34 C33 H33 119.7 . . ?
C33 C34 H34 119.9 . . ?
C33 C34 C35 120.2(4) . . ?
C35 C34 H34 119.9 . . ?
C34 C35 H35 120.0 . . ?
C36 C35 C34 120.0(5) . . ?
C36 C35 H35 120.0 . . ?
C31 C36 H36 120.0 . . ?
C35 C36 C31 120.1(5) . . ?
C35 C36 H36 120.0 . . ?
Cl1 C1S Cl2 116.7(8) . . ?
Cl1 C1S H1S 108.3 . . ?
Cl2 C1S H1S 108.3 . . ?
Cl3 C1S Cl1 105.4(8) . . ?
Cl3 C1S Cl2 109.5(7) . . ?
Cl3 C1S H1S 108.3 . . ?
Cl1A C1SA H1SA 109.8 . . ?
Cl2A C1SA Cl1A 93.7(13) . . ?
Cl2A C1SA Cl3A 108.2(14) . . ?
Cl2A C1SA H1SA 109.8 . . ?
Cl3A C1SA Cl1A 123.8(15) . . ?
Cl3A C1SA H1SA 109.8 . . ?

loop_
_geom_bond_atom_site_label_1
_geom_bond_atom_site_label_2
_geom_bond_distance
_geom_bond_site_symmetry_2
_geom_bond_publ_flag
Re1 Br1 2.5682(4) . ?
Re1 Br1 2.5683(4) 2_655 ?
Re1 Br2 2.5430(4) 2_655 ?
Re1 Br2 2.5429(4) . ?
Re1 C1 2.204(3) . ?
Re1 C1 2.204(3) 2_655 ?
Re1 C2 2.159(3) 2_655 ?
Re1 C2 2.159(3) . ?
P1 C1 1.786(3) . ?
P1 C11 1.809(4) . ?
P1 C21 1.797(4) . ?
P1 C31 1.795(4) . ?
C1 H1 1.0000 . ?
C1 C2 1.461(5) . ?
C2 C2 1.478(6) 2_655 ?
C2 C3 1.486(5) . ?
C3 C4 1.397(6) . ?
C3 C8 1.404(5) . ?
C4 H4 0.9500 . ?
C4 C5 1.399(6) . ?
C5 H5 0.9500 . ?
C5 C6 1.382(7) . ?
C6 H6 0.9500 . ?
C6 C7 1.373(8) . ?
C7 H7 0.9500 . ?
C7 C8 1.387(6) . ?
C8 H8 0.9500 . ?
C11 C12 1.387(5) . ?
C11 C16 1.404(6) . ?
C12 H12 0.9500 . ?
C12 C13 1.385(6) . ?
C13 H13 0.9500 . ?
C13 C14 1.379(7) . ?
C14 H14 0.9500 . ?
C14 C15 1.399(7) . ?
C15 H15 0.9500 . ?
C15 C16 1.369(7) . ?
C16 H16 0.9500 . ?
C21 C22 1.388(7) . ?
C21 C26 1.400(7) . ?
C22 H22 0.9500 . ?
C22 C23 1.383(7) . ?
C23 H23 0.9500 . ?
C23 C24 1.374(11) . ?
C24 H24 0.9500 . ?
C24 C25 1.381(10) . ?
C25 H25 0.9500 . ?
C25 C26 1.386(7) . ?
C26 H26 0.9500 . ?
C31 C32 1.390(6) . ?
C31 C36 1.395(6) . ?
C32 H32 0.9500 . ?
C32 C33 1.386(6) . ?
C33 H33 0.9500 . ?
C33 C34 1.373(7) . ?
C34 H34 0.9500 . ?
C34 C35 1.383(8) . ?
C35 H35 0.9500 . ?
C35 C36 1.379(7) . ?
C36 H36 0.9500 . ?
Cl1 C1S 1.693(13) . ?
Cl2 C1S 1.767(13) . ?
Cl3 C1S 1.689(14) . ?
C1S H1S 1.0000 . ?
Cl1A C1SA 1.79(3) . ?
Cl2A C1SA 1.64(3) . ?
Cl3A C1SA 1.75(3) . ?
C1SA H1SA 1.0000 . ?

loop_
_geom_torsion_atom_site_label_1
_geom_torsion_atom_site_label_2
_geom_torsion_atom_site_label_3
_geom_torsion_atom_site_label_4
_geom_torsion
_geom_torsion_site_symmetry_1
_geom_torsion_site_symmetry_2
_geom_torsion_site_symmetry_3
_geom_torsion_site_symmetry_4
_geom_torsion_publ_flag
Re1 C1 C2 C2 -61.64(14) . . . 2_655 ?
Re1 C1 C2 C3 133.5(4) . . . . ?
Re1 C2 C3 C4 -117.0(4) . . . . ?
Re1 C2 C3 C8 68.0(5) . . . . ?
P1 C1 C2 Re1 -133.0(3) . . . . ?
P1 C1 C2 C2 165.4(2) . . . 2_655 ?
P1 C1 C2 C3 0.5(6) . . . . ?
P1 C11 C12 C13 177.9(3) . . . . ?
P1 C11 C16 C15 -177.4(4) . . . . ?
P1 C21 C22 C23 -176.8(5) . . . . ?
P1 C21 C26 C25 176.9(4) . . . . ?
P1 C31 C32 C33 177.7(4) . . . . ?
P1 C31 C36 C35 -177.2(4) . . . . ?
C1 P1 C11 C12 -113.0(3) . . . . ?
C1 P1 C11 C16 63.9(4) . . . . ?
C1 P1 C21 C22 -125.1(4) . . . . ?
C1 P1 C21 C26 58.7(4) . . . . ?
C1 P1 C31 C32 22.9(4) . . . . ?
C1 P1 C31 C36 -159.9(3) . . . . ?
C1 C2 C3 C4 137.0(4) . . . . ?
C1 C2 C3 C8 -38.0(6) . . . . ?
C2 C2 C3 C4 -26.2(5) 2_655 . . . ?
C2 C2 C3 C8 158.8(3) 2_655 . . . ?
C2 C3 C4 C5 -173.6(4) . . . . ?
C2 C3 C8 C7 172.9(4) . . . . ?
C3 C4 C5 C6 -0.2(6) . . . . ?
C4 C3 C8 C7 -2.1(6) . . . . ?
C4 C5 C6 C7 -1.3(7) . . . . ?
C5 C6 C7 C8 1.1(7) . . . . ?
C6 C7 C8 C3 0.7(7) . . . . ?
C8 C3 C4 C5 1.9(6) . . . . ?
C11 P1 C1 Re1 -179.4(2) . . . . ?
C11 P1 C1 C2 -78.2(4) . . . . ?
C11 P1 C21 C22 -6.0(4) . . . . ?
C11 P1 C21 C26 177.7(3) . . . . ?
C11 P1 C31 C32 -89.6(4) . . . . ?
C11 P1 C31 C36 87.6(4) . . . . ?
C11 C12 C13 C14 -0.1(7) . . . . ?
C12 C11 C16 C15 -0.6(7) . . . . ?
C12 C13 C14 C15 -1.2(7) . . . . ?
C13 C14 C15 C16 1.6(8) . . . . ?
C14 C15 C16 C11 -0.8(8) . . . . ?
C16 C11 C12 C13 1.0(6) . . . . ?
C21 P1 C1 Re1 -58.0(3) . . . . ?
C21 P1 C1 C2 43.2(4) . . . . ?
C21 P1 C11 C12 117.9(3) . . . . ?
C21 P1 C11 C16 -65.3(4) . . . . ?
C21 P1 C31 C32 155.1(4) . . . . ?
C21 P1 C31 C36 -27.7(4) . . . . ?
C21 C22 C23 C24 0.0(10) . . . . ?
C22 C21 C26 C25 0.7(7) . . . . ?
C22 C23 C24 C25 0.6(11) . . . . ?
C23 C24 C25 C26 -0.5(10) . . . . ?
C24 C25 C26 C21 -0.1(8) . . . . ?
C26 C21 C22 C23 -0.7(8) . . . . ?
C31 P1 C1 Re1 66.1(3) . . . . ?
C31 P1 C1 C2 167.4(3) . . . . ?
C31 P1 C11 C12 4.3(4) . . . . ?
C31 P1 C11 C16 -178.9(3) . . . . ?
C31 P1 C21 C22 108.3(4) . . . . ?
C31 P1 C21 C26 -67.9(4) . . . . ?
C31 C32 C33 C34 -0.4(8) . . . . ?
C32 C31 C36 C35 0.0(7) . . . . ?
C32 C33 C34 C35 -0.4(8) . . . . ?
C33 C34 C35 C36 1.1(9) . . . . ?
C34 C35 C36 C31 -0.9(8) . . . . ?
C36 C31 C32 C33 0.6(7) . . . . ?
